data_1572992
loop_
_publ_author_name
'Prinsloo, Petrus'
'Hosten, Eric Cyriel'
'Betz, Richard'

_publ_section_title
;
 Benzilic acid: a monoclinic polymorph
;
_journal_coeditor_code BT4158
_journal_issue 10
_journal_name_full IUCrData
_journal_paper_doi 10.1107/S2414314624010393
_journal_volume 9
_journal_year 2024
_chemical_formula_iupac 'C14 H12 O3'
_chemical_formula_moiety 'C14 H12 O3'
_chemical_formula_sum 'C14 H12 O3'
_chemical_formula_weight 228.24
_chemical_name_common 'Benzilic acid'
_chemical_name_systematic '2,2-Diphenyl-2-hydroxyethanoic acid'
_space_group_crystal_system monoclinic
_space_group_IT_number 14
_space_group_name_Hall '-P 2ybc'
_space_group_name_H-M_alt 'P 1 21/c 1'
_atom_sites_solution_hydrogens mixed
_atom_sites_solution_primary direct
_atom_sites_solution_secondary difmap
_audit_creation_method SHELXL-2019/3
_cell_angle_alpha 90
_cell_angle_beta 103.0264(12)
_cell_angle_gamma 90
_cell_formula_units_Z 8
_cell_length_a 24.8929(9)
_cell_length_b 8.5889(4)
_cell_length_c 11.2678(4)
_cell_measurement_reflns_used 9910
_cell_measurement_temperature 200(2)
_cell_measurement_theta_max 28.09
_cell_measurement_theta_min 3.01
_cell_volume 2347.09(16)
_computing_cell_refinement
;
SAINT (Bruker, 2014)
;
_computing_data_collection
;
APEX2 (Bruker, 2014)
;
_computing_data_reduction
;
SAINT (Bruker, 2014)
;
_computing_molecular_graphics
;
ORTEP-3 for Windows (Farrugia, 2012), Mercury (Macrae <i>et al</i>,
2020)
;
_computing_publication_material
;
<i>SHELXL2019/3</i> (Sheldrick, 2015) and PLATON (Spek, 2020)
;
_computing_structure_refinement
;
<i>SHELXL2019/3</i> (Sheldrick, 2015)
;
_computing_structure_solution
;
SHELXS97 (Sheldrick 2008)
;
_diffrn_ambient_temperature 200(2)
_diffrn_measured_fraction_theta_full 0.995
_diffrn_measured_fraction_theta_max 0.989
_diffrn_measurement_device_type 'Bruker APEXII CCD'
_diffrn_measurement_method '\f and \w scans'
_diffrn_radiation_type MoK\a
_diffrn_radiation_wavelength 0.71073
_diffrn_reflns_av_R_equivalents 0.0492
_diffrn_reflns_av_unetI/netI 0.0382
_diffrn_reflns_limit_h_max 31
_diffrn_reflns_limit_h_min -32
_diffrn_reflns_limit_k_max 11
_diffrn_reflns_limit_k_min -11
_diffrn_reflns_limit_l_max 15
_diffrn_reflns_limit_l_min -14
_diffrn_reflns_number 75829
_diffrn_reflns_theta_full 25.242
_diffrn_reflns_theta_max 28.271
_diffrn_reflns_theta_min 1.855
_exptl_absorpt_coefficient_mu 0.091
_exptl_absorpt_correction_T_max 0.7457
_exptl_absorpt_correction_T_min 0.7153
_exptl_absorpt_correction_type multi-scan
_exptl_absorpt_process_details
;
(SADABS; Krause <i>et al.</i>, 2015)
;
_exptl_crystal_colour colourless
_exptl_crystal_density_diffrn 1.292
_exptl_crystal_description rod
_exptl_crystal_F_000 960
_exptl_crystal_size_max 0.390
_exptl_crystal_size_mid 0.152
_exptl_crystal_size_min 0.046
_refine_diff_density_max 0.694
_refine_diff_density_min -0.676
_refine_ls_extinction_coef 0.48(2)
_refine_ls_extinction_expression Fc^*^=kFc[1+0.001xFc^2^\l^3^/sin(2\q)]^-1/4^
_refine_ls_extinction_method
;
<i>SHELXL2019/3</i> (Sheldrick 2015)
;
_refine_ls_goodness_of_fit_ref 1.267
_refine_ls_hydrogen_treatment mixed
_refine_ls_matrix_type full
_refine_ls_number_parameters 325
_refine_ls_number_reflns 5766
_refine_ls_number_restraints 0
_refine_ls_restrained_S_all 1.267
_refine_ls_R_factor_all 0.0973
_refine_ls_R_factor_gt 0.0808
_refine_ls_shift/su_max 0.001
_refine_ls_shift/su_mean 0.000
_refine_ls_structure_factor_coef Fsqd
_refine_ls_weighting_details 'w=1/[\s^2^(Fo^2^)+(0.0977P)^2^+0.2671P] where P=(Fo^2^+2Fc^2^)/3'
_refine_ls_weighting_scheme calc
_refine_ls_wR_factor_gt 0.1571
_refine_ls_wR_factor_ref 0.1748
_reflns_number_gt 4908
_reflns_number_total 5766
_reflns_threshold_expression 'I > 2\s(I)'
_cod_data_source_file bt4158.cif
_cod_data_source_block I
_cod_original_sg_symbol_H-M 'P 21/c'
_cod_database_code 1572992
_shelx_space_group_comment
;
The symmetry employed for this shelxl refinement is uniquely defined
by the following loop, which should always be used as a source of
symmetry information in preference to the above space-group names.
They are only intended as comments.
;
_shelx_estimated_absorpt_t_min 0.965
_shelx_estimated_absorpt_t_max 0.996

loop_
_space_group_symop_operation_xyz
'x, y, z'
'-x, y+1/2, -z+1/2'
'-x, -y, -z'
'x, -y-1/2, z-1/2'

loop_
_atom_site_type_symbol
_atom_site_label
_atom_site_fract_x
_atom_site_fract_y
_atom_site_fract_z
_atom_site_U_iso_or_equiv
_atom_site_adp_type
_atom_site_calc_flag
_atom_site_occupancy
_atom_site_disorder_assembly
_atom_site_disorder_group
O O11 0.82588(5) 0.28942(15) 0.85279(12) 0.0277(3) Uani d 1 . .
H H11 0.7908(11) 0.280(3) 0.821(3) 0.043(7) Uiso d 1 . .
O O12 0.78554(6) 0.2500(2) 0.61874(14) 0.0413(4) Uani d 1 . .
O O13 0.86377(6) 0.14787(19) 0.58744(12) 0.0363(4) Uani d 1 . .
H H13 0.8461(13) 0.167(3) 0.510(3) 0.059(8) Uiso d 1 . .
O O21 0.67403(5) 0.21606(16) 0.52974(12) 0.0285(3) Uani d 1 . .
H H21 0.7089(12) 0.218(4) 0.529(3) 0.055(8) Uiso d 1 . .
O O22 0.71287(5) 0.2323(2) 0.33290(13) 0.0386(4) Uani d 1 . .
O O23 0.63800(6) 0.35107(19) 0.22422(13) 0.0382(4) Uani d 1 . .
H H23 0.6527(15) 0.335(4) 0.156(4) 0.075(10) Uiso d 1 . .
C C11 0.85555(7) 0.1825(2) 0.79411(15) 0.0254(4) Uani d 1 . .
C C12 0.83115(7) 0.1979(2) 0.65616(16) 0.0287(4) Uani d 1 . .
C C21 0.64460(7) 0.3188(2) 0.43824(16) 0.0263(4) Uani d 1 . .
C C22 0.66896(7) 0.2952(2) 0.32526(16) 0.0283(4) Uani d 1 . .
C C111 0.91561(7) 0.2350(2) 0.83067(17) 0.0286(4) Uani d 1 . .
C C112 0.93433(8) 0.3575(2) 0.77093(19) 0.0360(5) Uani d 1 . .
H H112 0.910675 0.402087 0.701161 0.043 Uiso calc 1 . .
C C113 0.98732(9) 0.4159(3) 0.8120(2) 0.0466(5) Uani d 1 . .
H H113 0.999907 0.498960 0.769556 0.056 Uiso calc 1 . .
C C114 1.02166(9) 0.3535(3) 0.9142(2) 0.0481(6) Uani d 1 . .
H H114 1.057827 0.393711 0.942561 0.058 Uiso calc 1 . .
C C115 1.00331(8) 0.2325(3) 0.9750(2) 0.0457(6) Uani d 1 . .
H H115 1.026914 0.189565 1.045502 0.055 Uiso calc 1 . .
C C116 0.95052(8) 0.1730(3) 0.93373(19) 0.0369(5) Uani d 1 . .
H H116 0.938210 0.089506 0.976152 0.044 Uiso calc 1 . .
C C121 0.84577(7) 0.0136(2) 0.82826(17) 0.0296(4) Uani d 1 . .
C C122 0.86857(10) -0.1088(3) 0.7756(2) 0.0437(5) Uani d 1 . .
H H122 0.890989 -0.087974 0.719498 0.052 Uiso calc 1 . .
C C123 0.85863(11) -0.2614(3) 0.8050(3) 0.0580(7) Uani d 1 . .
H H123 0.874237 -0.344495 0.768470 0.070 Uiso calc 1 . .
C C124 0.82638(12) -0.2937(3) 0.8866(3) 0.0590(7) Uani d 1 . .
H H124 0.819454 -0.398552 0.905504 0.071 Uiso calc 1 . .
C C125 0.80435(12) -0.1735(3) 0.9403(3) 0.0565(7) Uani d 1 . .
H H125 0.782690 -0.195391 0.997718 0.068 Uiso calc 1 . .
C C126 0.81351(9) -0.0196(2) 0.9112(2) 0.0412(5) Uani d 1 . .
H H126 0.797695 0.062824 0.948027 0.049 Uiso calc 1 . .
C C211 0.58455(7) 0.2658(2) 0.41614(17) 0.0284(4) Uani d 1 . .
C C212 0.56538(9) 0.1445(2) 0.33656(19) 0.0369(5) Uani d 1 . .
H H212 0.588665 0.101099 0.288964 0.044 Uiso calc 1 . .
C C213 0.51266(10) 0.0860(3) 0.3258(2) 0.0471(6) Uani d 1 . .
H H213 0.499914 0.003189 0.270786 0.057 Uiso calc 1 . .
C C214 0.47850(9) 0.1482(3) 0.3951(2) 0.0476(6) Uani d 1 . .
H H214 0.442358 0.108030 0.387924 0.057 Uiso calc 1 . .
C C215 0.49708(8) 0.2683(3) 0.4743(2) 0.0474(6) Uani d 1 . .
H H215 0.473752 0.310708 0.522167 0.057 Uiso calc 1 . .
C C216 0.55002(8) 0.3284(3) 0.48470(19) 0.0377(5) Uani d 1 . .
H H216 0.562429 0.412396 0.538834 0.045 Uiso calc 1 . .
C C221 0.65375(8) 0.4897(2) 0.47835(17) 0.0298(4) Uani d 1 . .
C C222 0.63148(10) 0.6090(3) 0.3992(2) 0.0456(5) Uani d 1 . .
H H222 0.610286 0.584967 0.320101 0.055 Uiso calc 1 . .
C C223 0.64013(11) 0.7627(3) 0.4353(3) 0.0600(7) Uani d 1 . .
H H223 0.625195 0.843777 0.380342 0.072 Uiso calc 1 . .
C C224 0.67020(12) 0.7993(3) 0.5503(3) 0.0623(8) Uani d 1 . .
H H224 0.676068 0.905062 0.574489 0.075 Uiso calc 1 . .
C C225 0.69157(12) 0.6821(3) 0.6294(3) 0.0576(7) Uani d 1 . .
H H225 0.711717 0.706791 0.709236 0.069 Uiso calc 1 . .
C C226 0.68395(9) 0.5271(2) 0.5935(2) 0.0407(5) Uani d 1 . .
H H226 0.699573 0.446578 0.648316 0.049 Uiso calc 1 . .

loop_
_atom_site_aniso_label
_atom_site_aniso_U_11
_atom_site_aniso_U_22
_atom_site_aniso_U_33
_atom_site_aniso_U_12
_atom_site_aniso_U_13
_atom_site_aniso_U_23
O11 0.0226(7) 0.0369(7) 0.0237(6) 0.0034(5) 0.0058(5) -0.0011(5)
O12 0.0254(7) 0.0705(10) 0.0260(7) 0.0067(7) 0.0013(6) 0.0049(7)
O13 0.0355(8) 0.0526(9) 0.0208(6) 0.0068(6) 0.0061(6) -0.0005(6)
O21 0.0243(7) 0.0383(7) 0.0225(6) 0.0033(5) 0.0044(5) 0.0039(5)
O22 0.0246(7) 0.0634(9) 0.0285(7) 0.0018(6) 0.0074(6) -0.0072(6)
O23 0.0411(8) 0.0529(9) 0.0216(7) 0.0073(6) 0.0092(6) 0.0041(6)
C11 0.0235(8) 0.0336(9) 0.0193(8) 0.0030(6) 0.0053(6) 0.0002(6)
C12 0.0263(8) 0.0373(9) 0.0220(8) 0.0000(7) 0.0044(7) 0.0022(7)
C21 0.0270(9) 0.0326(8) 0.0192(8) 0.0026(7) 0.0048(7) 0.0011(6)
C22 0.0259(9) 0.0365(9) 0.0230(8) -0.0034(7) 0.0066(7) -0.0024(7)
C111 0.0221(8) 0.0398(9) 0.0232(9) 0.0029(7) 0.0038(7) -0.0008(7)
C112 0.0332(10) 0.0439(11) 0.0310(10) -0.0025(8) 0.0075(8) 0.0018(8)
C113 0.0393(11) 0.0561(13) 0.0460(12) -0.0140(10) 0.0132(10) -0.0008(10)
C114 0.0273(10) 0.0677(15) 0.0484(13) -0.0075(9) 0.0061(9) -0.0101(11)
C115 0.0285(10) 0.0620(14) 0.0402(12) 0.0029(9) -0.0059(10) -0.0006(10)
C116 0.0291(9) 0.0486(11) 0.0305(10) 0.0029(8) 0.0014(8) 0.0042(8)
C121 0.0268(9) 0.0336(9) 0.0258(8) 0.0024(7) 0.0005(7) 0.0014(7)
C122 0.0475(13) 0.0402(11) 0.0424(12) 0.0110(9) 0.0079(10) -0.0022(9)
C123 0.0641(16) 0.0369(11) 0.0652(17) 0.0135(11) -0.0020(15) -0.0066(11)
C124 0.0639(16) 0.0333(11) 0.0723(18) -0.0043(10) -0.0001(14) 0.0082(11)
C125 0.0618(16) 0.0465(12) 0.0638(17) -0.0089(11) 0.0195(14) 0.0140(12)
C126 0.0445(12) 0.0381(10) 0.0427(11) -0.0022(8) 0.0134(10) 0.0043(9)
C211 0.0232(8) 0.0383(9) 0.0223(9) 0.0027(7) 0.0025(7) 0.0022(7)
C212 0.0348(10) 0.0442(11) 0.0321(10) -0.0031(8) 0.0082(8) -0.0041(8)
C213 0.0412(12) 0.0574(14) 0.0404(11) -0.0112(10) 0.0040(9) -0.0046(10)
C214 0.0287(10) 0.0669(15) 0.0461(13) -0.0078(10) 0.0064(9) 0.0037(11)
C215 0.0291(10) 0.0683(15) 0.0473(14) 0.0022(10) 0.0139(10) -0.0017(11)
C216 0.0305(10) 0.0485(11) 0.0357(10) 0.0028(8) 0.0109(8) -0.0019(8)
C221 0.0282(9) 0.0319(9) 0.0315(9) 0.0028(7) 0.0117(7) -0.0015(7)
C222 0.0476(13) 0.0412(11) 0.0481(13) 0.0126(9) 0.0111(10) 0.0070(9)
C223 0.0700(17) 0.0368(11) 0.080(2) 0.0129(12) 0.0306(17) 0.0089(12)
C224 0.0674(17) 0.0362(12) 0.092(2) -0.0025(11) 0.0373(17) -0.0166(13)
C225 0.0621(16) 0.0484(13) 0.0635(17) -0.0087(11) 0.0167(13) -0.0231(12)
C226 0.0472(12) 0.0388(10) 0.0354(10) -0.0004(8) 0.0081(9) -0.0078(8)

loop_
_atom_type_symbol
_atom_type_description
_atom_type_scat_dispersion_real
_atom_type_scat_dispersion_imag
_atom_type_scat_source
C C 0.0033 0.0016 'International Tables Vol C Tables 4.2.6.8 and 6.1.1.4'
H H 0.0000 0.0000 'International Tables Vol C Tables 4.2.6.8 and 6.1.1.4'
O O 0.0106 0.0060 'International Tables Vol C Tables 4.2.6.8 and 6.1.1.4'

loop_
_geom_angle_atom_site_label_1
_geom_angle_atom_site_label_2
_geom_angle_atom_site_label_3
_geom_angle_site_symmetry_1
_geom_angle_site_symmetry_3
_geom_angle
_geom_angle_publ_flag
C11 O11 H11 . . 109.0(18) ?
C12 O13 H13 . . 106.1(19) ?
C21 O21 H21 . . 109(2) ?
C22 O23 H23 . . 113(2) ?
O11 C11 C111 . . 105.17(14) ?
O11 C11 C121 . . 111.31(14) ?
C111 C11 C121 . . 114.39(15) ?
O11 C11 C12 . . 106.46(13) ?
C111 C11 C12 . . 112.70(15) ?
C121 C11 C12 . . 106.60(14) ?
O12 C12 O13 . . 125.03(18) ?
O12 C12 C11 . . 120.73(17) ?
O13 C12 C11 . . 114.23(15) ?
O21 C21 C211 . . 104.93(14) ?
O21 C21 C221 . . 111.09(14) ?
C211 C21 C221 . . 114.00(15) ?
O21 C21 C22 . . 106.35(14) ?
C211 C21 C22 . . 112.25(15) ?
C221 C21 C22 . . 107.97(14) ?
O22 C22 O23 . . 124.86(17) ?
O22 C22 C21 . . 121.29(17) ?
O23 C22 C21 . . 113.85(15) ?
C112 C111 C116 . . 118.79(18) ?
C112 C111 C11 . . 120.63(17) ?
C116 C111 C11 . . 120.13(18) ?
C111 C112 C113 . . 120.7(2) ?
C111 C112 H112 . . 119.6 ?
C113 C112 H112 . . 119.6 ?
C114 C113 C112 . . 120.1(2) ?
C114 C113 H113 . . 120.0 ?
C112 C113 H113 . . 120.0 ?
C115 C114 C113 . . 119.7(2) ?
C115 C114 H114 . . 120.1 ?
C113 C114 H114 . . 120.1 ?
C114 C115 C116 . . 120.4(2) ?
C114 C115 H115 . . 119.8 ?
C116 C115 H115 . . 119.8 ?
C115 C116 C111 . . 120.3(2) ?
C115 C116 H116 . . 119.8 ?
C111 C116 H116 . . 119.8 ?
C122 C121 C126 . . 118.96(19) ?
C122 C121 C11 . . 120.33(18) ?
C126 C121 C11 . . 120.71(17) ?
C123 C122 C121 . . 120.0(2) ?
C123 C122 H122 . . 120.0 ?
C121 C122 H122 . . 120.0 ?
C124 C123 C122 . . 120.8(3) ?
C124 C123 H123 . . 119.6 ?
C122 C123 H123 . . 119.6 ?
C125 C124 C123 . . 119.5(2) ?
C125 C124 H124 . . 120.2 ?
C123 C124 H124 . . 120.2 ?
C124 C125 C126 . . 120.5(3) ?
C124 C125 H125 . . 119.8 ?
C126 C125 H125 . . 119.8 ?
C121 C126 C125 . . 120.2(2) ?
C121 C126 H126 . . 119.9 ?
C125 C126 H126 . . 119.9 ?
C212 C211 C216 . . 119.03(18) ?
C212 C211 C21 . . 120.68(17) ?
C216 C211 C21 . . 119.99(17) ?
C213 C212 C211 . . 120.7(2) ?
C213 C212 H212 . . 119.7 ?
C211 C212 H212 . . 119.7 ?
C212 C213 C214 . . 120.1(2) ?
C212 C213 H213 . . 120.0 ?
C214 C213 H213 . . 120.0 ?
C215 C214 C213 . . 119.7(2) ?
C215 C214 H214 . . 120.1 ?
C213 C214 H214 . . 120.1 ?
C214 C215 C216 . . 120.4(2) ?
C214 C215 H215 . . 119.8 ?
C216 C215 H215 . . 119.8 ?
C211 C216 C215 . . 120.1(2) ?
C211 C216 H216 . . 120.0 ?
C215 C216 H216 . . 120.0 ?
C226 C221 C222 . . 119.06(19) ?
C226 C221 C21 . . 120.69(17) ?
C222 C221 C21 . . 120.25(18) ?
C223 C222 C221 . . 120.1(2) ?
C223 C222 H222 . . 120.0 ?
C221 C222 H222 . . 120.0 ?
C224 C223 C222 . . 120.6(3) ?
C224 C223 H223 . . 119.7 ?
C222 C223 H223 . . 119.7 ?
C225 C224 C223 . . 119.5(2) ?
C225 C224 H224 . . 120.2 ?
C223 C224 H224 . . 120.2 ?
C224 C225 C226 . . 120.4(3) ?
C224 C225 H225 . . 119.8 ?
C226 C225 H225 . . 119.8 ?
C221 C226 C225 . . 120.3(2) ?
C221 C226 H226 . . 119.9 ?
C225 C226 H226 . . 119.9 ?

loop_
_geom_bond_atom_site_label_1
_geom_bond_atom_site_label_2
_geom_bond_site_symmetry_2
_geom_bond_distance
_geom_bond_publ_flag
O11 C11 . 1.431(2) ?
O11 H11 . 0.87(3) ?
O12 C12 . 1.204(2) ?
O13 C12 . 1.314(2) ?
O13 H13 . 0.90(3) ?
O21 C21 . 1.428(2) ?
O21 H21 . 0.87(3) ?
O22 C22 . 1.204(2) ?
O23 C22 . 1.314(2) ?
O23 H23 . 0.93(4) ?
C11 C111 . 1.527(2) ?
C11 C121 . 1.534(2) ?
C11 C12 . 1.542(2) ?
C21 C211 . 1.528(2) ?
C21 C221 . 1.538(2) ?
C21 C22 . 1.542(2) ?
C111 C112 . 1.385(3) ?
C111 C116 . 1.390(3) ?
C112 C113 . 1.390(3) ?
C112 H112 . 0.9500 ?
C113 C114 . 1.379(4) ?
C113 H113 . 0.9500 ?
C114 C115 . 1.378(4) ?
C114 H114 . 0.9500 ?
C115 C116 . 1.389(3) ?
C115 H115 . 0.9500 ?
C116 H116 . 0.9500 ?
C121 C122 . 1.390(3) ?
C121 C126 . 1.392(3) ?
C122 C123 . 1.388(4) ?
C122 H122 . 0.9500 ?
C123 C124 . 1.378(5) ?
C123 H123 . 0.9500 ?
C124 C125 . 1.372(4) ?
C124 H124 . 0.9500 ?
C125 C126 . 1.393(3) ?
C125 H125 . 0.9500 ?
C126 H126 . 0.9500 ?
C211 C212 . 1.387(3) ?
C211 C216 . 1.387(3) ?
C212 C213 . 1.385(3) ?
C212 H212 . 0.9500 ?
C213 C214 . 1.385(4) ?
C213 H213 . 0.9500 ?
C214 C215 . 1.374(4) ?
C214 H214 . 0.9500 ?
C215 C216 . 1.395(3) ?
C215 H215 . 0.9500 ?
C216 H216 . 0.9500 ?
C221 C226 . 1.382(3) ?
C221 C222 . 1.389(3) ?
C222 C223 . 1.384(4) ?
C222 H222 . 0.9500 ?
C223 C224 . 1.379(5) ?
C223 H223 . 0.9500 ?
C224 C225 . 1.370(4) ?
C224 H224 . 0.9500 ?
C225 C226 . 1.392(3) ?
C225 H225 . 0.9500 ?
C226 H226 . 0.9500 ?

loop_
_geom_hbond_atom_site_label_D
_geom_hbond_atom_site_label_H
_geom_hbond_atom_site_label_A
_geom_hbond_site_symmetry_A
_geom_hbond_distance_DH
_geom_hbond_distance_HA
_geom_hbond_distance_DA
_geom_hbond_angle_DHA
_geom_hbond_publ_flag
O11 H11 O22 4_566 0.87(3) 1.98(3) 2.7776(19) 153(3) yes
O13 H13 O11 4_565 0.90(3) 1.77(3) 2.6545(18) 168(3) yes
O21 H21 O12 . 0.87(3) 1.97(3) 2.7461(19) 149(3) yes
O23 H23 O21 4_565 0.93(4) 1.69(4) 2.6125(19) 172(3) yes
C126 H126 O12 4_566 0.95 2.58 3.472(3) 157.1 yes
C226 H226 O22 4_566 0.95 2.55 3.447(3) 158.3 yes

loop_
_geom_torsion_atom_site_label_1
_geom_torsion_atom_site_label_2
_geom_torsion_atom_site_label_3
_geom_torsion_atom_site_label_4
_geom_torsion_site_symmetry_1
_geom_torsion_site_symmetry_2
_geom_torsion_site_symmetry_3
_geom_torsion_site_symmetry_4
_geom_torsion
_geom_torsion_publ_flag
O11 C11 C12 O12 . . . . -21.8(2) ?
C111 C11 C12 O12 . . . . -136.58(19) ?
C121 C11 C12 O12 . . . . 97.1(2) ?
O11 C11 C12 O13 . . . . 159.29(16) ?
C111 C11 C12 O13 . . . . 44.5(2) ?
C121 C11 C12 O13 . . . . -81.80(19) ?
O21 C21 C22 O22 . . . . -16.9(2) ?
C211 C21 C22 O22 . . . . -131.11(18) ?
C221 C21 C22 O22 . . . . 102.4(2) ?
O21 C21 C22 O23 . . . . 163.99(15) ?
C211 C21 C22 O23 . . . . 49.8(2) ?
C221 C21 C22 O23 . . . . -76.71(19) ?
O11 C11 C111 C112 . . . . -80.9(2) ?
C121 C11 C111 C112 . . . . 156.67(18) ?
C12 C11 C111 C112 . . . . 34.7(2) ?
O11 C11 C111 C116 . . . . 91.3(2) ?
C121 C11 C111 C116 . . . . -31.1(2) ?
C12 C11 C111 C116 . . . . -153.11(18) ?
C116 C111 C112 C113 . . . . 1.0(3) ?
C11 C111 C112 C113 . . . . 173.34(19) ?
C111 C112 C113 C114 . . . . -0.9(4) ?
C112 C113 C114 C115 . . . . 0.3(4) ?
C113 C114 C115 C116 . . . . 0.1(4) ?
C114 C115 C116 C111 . . . . 0.0(4) ?
C112 C111 C116 C115 . . . . -0.5(3) ?
C11 C111 C116 C115 . . . . -172.9(2) ?
O11 C11 C121 C122 . . . . 176.53(17) ?
C111 C11 C121 C122 . . . . -64.4(2) ?
C12 C11 C121 C122 . . . . 60.8(2) ?
O11 C11 C121 C126 . . . . -2.8(2) ?
C111 C11 C121 C126 . . . . 116.3(2) ?
C12 C11 C121 C126 . . . . -118.46(19) ?
C126 C121 C122 C123 . . . . 0.6(3) ?
C11 C121 C122 C123 . . . . -178.67(19) ?
C121 C122 C123 C124 . . . . -0.2(4) ?
C122 C123 C124 C125 . . . . -0.7(4) ?
C123 C124 C125 C126 . . . . 1.2(4) ?
C122 C121 C126 C125 . . . . -0.1(3) ?
C11 C121 C126 C125 . . . . 179.2(2) ?
C124 C125 C126 C121 . . . . -0.8(4) ?
O21 C21 C211 C212 . . . . -84.3(2) ?
C221 C21 C211 C212 . . . . 153.97(17) ?
C22 C21 C211 C212 . . . . 30.8(2) ?
O21 C21 C211 C216 . . . . 89.3(2) ?
C221 C21 C211 C216 . . . . -32.4(2) ?
C22 C21 C211 C216 . . . . -155.58(18) ?
C216 C211 C212 C213 . . . . -0.3(3) ?
C21 C211 C212 C213 . . . . 173.42(19) ?
C211 C212 C213 C214 . . . . -0.2(3) ?
C212 C213 C214 C215 . . . . 0.2(4) ?
C213 C214 C215 C216 . . . . 0.3(4) ?
C212 C211 C216 C215 . . . . 0.8(3) ?
C21 C211 C216 C215 . . . . -173.0(2) ?
C214 C215 C216 C211 . . . . -0.8(4) ?
O21 C21 C221 C226 . . . . -4.3(2) ?
C211 C21 C221 C226 . . . . 114.0(2) ?
C22 C21 C221 C226 . . . . -120.55(19) ?
O21 C21 C221 C222 . . . . 175.96(18) ?
C211 C21 C221 C222 . . . . -65.7(2) ?
C22 C21 C221 C222 . . . . 59.7(2) ?
C226 C221 C222 C223 . . . . 0.7(3) ?
C21 C221 C222 C223 . . . . -179.6(2) ?
C221 C222 C223 C224 . . . . -0.8(4) ?
C222 C223 C224 C225 . . . . -0.1(4) ?
C223 C224 C225 C226 . . . . 1.2(4) ?
C222 C221 C226 C225 . . . . 0.4(3) ?
C21 C221 C226 C225 . . . . -179.4(2) ?
C224 C225 C226 C221 . . . . -1.3(4) ?
